data_4327249
loop_
_publ_author_name
'J\'ozsef S\'andor Pap'
'Fl\'avio Luiz Benedito'
'Eberhard Bothe'
'Eckhard Bill'
'Serena DeBeer George'
'Thomas Weyherm\"uller'
'Karl Wieghardt'

_publ_section_title
;
 Dimerization Processes of Square Planar [PtII(tbpy)(dithiolato.)]+
 Radicals
;
_journal_name_full 'Inorganic Chemistry'
_journal_page_first 4187
_journal_page_last 4196
_journal_paper_doi 10.1021/ic070130+
_journal_volume 46
_journal_year 2007
_chemical_formula_moiety '[C80 H100 N4 Pt2 S4]2+, 2 (P F6)-, 3 CH2Cl2'
_chemical_formula_sum 'C83 H106 Cl6 F12 N4 P2 Pt2 S4'
_chemical_formula_weight 2180.78
_chemical_name_systematic
; 
 ? 
;
_space_group_IT_number 14
_symmetry_cell_setting monoclinic
_symmetry_space_group_name_Hall '-P 2yn'
_symmetry_space_group_name_H-M 'P 1 21/n 1'
_atom_sites_solution_hydrogens geom
_atom_sites_solution_primary direct
_atom_sites_solution_secondary difmap
_audit_creation_method SHELXL-97
_cell_angle_alpha 90.00
_cell_angle_beta 97.130(3)
_cell_angle_gamma 90.00
_cell_formula_units_Z 2
_cell_length_a 10.8207(3)
_cell_length_b 21.3485(6)
_cell_length_c 20.2643(6)
_cell_measurement_temperature 100(2)
_cell_volume 4645.0(2)
_computing_cell_refinement 'Nonius Collect Software'
_computing_data_collection 'Nonius Collect Software'
_computing_data_reduction 'Nonius Collect Software'
_computing_structure_refinement 'SHELXL-97 (Sheldrick, 1997)'
_computing_structure_solution 'SHELXS-97 (Sheldrick, 1990)'
_diffrn_ambient_temperature 100(2)
_diffrn_measured_fraction_theta_full 0.998
_diffrn_measured_fraction_theta_max 0.998
_diffrn_measurement_device_type 'Nonius Kappa-CCD'
_diffrn_measurement_method '642 images at 1.0 deg. stepwise rotation in omega nad phi, 15 sec./frame'
_diffrn_radiation_monochromator graphite
_diffrn_radiation_source 'rotating anode, 50 kV, 80 mA'
_diffrn_radiation_type MoK\a
_diffrn_radiation_wavelength 0.71073
_diffrn_reflns_av_R_equivalents 0.0481
_diffrn_reflns_av_sigmaI/netI 0.0326
_diffrn_reflns_limit_h_max 15
_diffrn_reflns_limit_h_min -15
_diffrn_reflns_limit_k_max 30
_diffrn_reflns_limit_k_min -30
_diffrn_reflns_limit_l_max 29
_diffrn_reflns_limit_l_min -29
_diffrn_reflns_number 72493
_diffrn_reflns_theta_full 31.00
_diffrn_reflns_theta_max 31.00
_diffrn_reflns_theta_min 2.96
_exptl_absorpt_coefficient_mu 3.373
_exptl_absorpt_correction_T_max 0.7435
_exptl_absorpt_correction_T_min 0.4810
_exptl_absorpt_correction_type gaussian
_exptl_crystal_colour black
_exptl_crystal_density_diffrn 1.559
_exptl_crystal_description 'opaque parallelepiped'
_exptl_crystal_F_000 2184
_exptl_crystal_size_max 0.25
_exptl_crystal_size_mid 0.20
_exptl_crystal_size_min 0.10
_refine_diff_density_max 1.286
_refine_diff_density_min -1.024
_refine_diff_density_rms 0.105
_refine_ls_extinction_method none
_refine_ls_goodness_of_fit_ref 1.035
_refine_ls_hydrogen_treatment mixed
_refine_ls_matrix_type full
_refine_ls_number_parameters 557
_refine_ls_number_reflns 14772
_refine_ls_number_restraints 28
_refine_ls_restrained_S_all 1.035
_refine_ls_R_factor_all 0.0396
_refine_ls_R_factor_gt 0.0298
_refine_ls_shift/su_max 0.005
_refine_ls_shift/su_mean 0.000
_refine_ls_structure_factor_coef Fsqd
_refine_ls_weighting_details 'calc w=1/[\s^2^(Fo^2^)+(0.0185P)^2^+8.7532P] where P=(Fo^2^+2Fc^2^)/3'
_refine_ls_weighting_scheme calc
_refine_ls_wR_factor_gt 0.0602
_refine_ls_wR_factor_ref 0.0641
_reflns_number_gt 12699
_reflns_number_total 14772
_reflns_threshold_expression >2sigma(I)
_cod_data_source_file ic0701302B2B-file002_2.cif
_cod_data_source_block 2c
_cod_database_code 4327249

loop_
_symmetry_equiv_pos_as_xyz
'x, y, z'
'-x+1/2, y+1/2, -z+1/2'
'-x, -y, -z'
'x-1/2, -y-1/2, z-1/2'

loop_
_atom_site_label
_atom_site_type_symbol
_atom_site_fract_x
_atom_site_fract_y
_atom_site_fract_z
_atom_site_U_iso_or_equiv
_atom_site_adp_type
_atom_site_occupancy
_atom_site_symmetry_multiplicity
_atom_site_calc_flag
_atom_site_refinement_flags
_atom_site_disorder_assembly
_atom_site_disorder_group
Pt1 Pt 0.576677(8) 0.058655(4) 0.971904(4) 0.01463(3) Uani 1 1 d . . .
S1 S 0.64249(6) -0.04045(3) 0.96457(3) 0.01666(11) Uani 1 1 d . . .
S2 S 0.74236(6) 0.07471(3) 1.04708(3) 0.01789(11) Uani 1 1 d . . .
C1 C 0.7763(2) -0.04696(11) 1.01989(11) 0.0173(4) Uani 1 1 d . . .
C2 C 0.8200(2) 0.00459(11) 1.05742(11) 0.0164(4) Uani 1 1 d . . .
C3 C 0.9350(2) 0.00580(11) 1.10609(12) 0.0180(4) Uani 1 1 d . . .
C4 C 1.0417(2) -0.02840(12) 1.09681(12) 0.0204(5) Uani 1 1 d . . .
H4 H 1.0439 -0.0515 1.0569 0.025 Uiso 1 1 calc R . .
C5 C 1.1442(2) -0.02893(13) 1.14511(13) 0.0227(5) Uani 1 1 d . . .
H5 H 1.2150 -0.0531 1.1379 0.027 Uiso 1 1 calc R . .
C6 C 1.1462(2) 0.00530(12) 1.20443(13) 0.0217(5) Uani 1 1 d . . .
C7 C 1.0424(2) 0.04252(12) 1.21111(13) 0.0218(5) Uani 1 1 d . . .
H7 H 1.0431 0.0684 1.2493 0.026 Uiso 1 1 calc R . .
C8 C 0.9382(2) 0.04280(11) 1.16364(12) 0.0196(5) Uani 1 1 d . . .
H8 H 0.8686 0.0682 1.1701 0.023 Uiso 1 1 calc R . .
C9 C 0.8403(2) -0.10862(11) 1.02250(12) 0.0170(4) Uani 1 1 d . . .
C10 C 0.8873(2) -0.13208(12) 0.96609(12) 0.0206(5) Uani 1 1 d . . .
H10 H 0.8655 -0.1125 0.9242 0.025 Uiso 1 1 calc R . .
C11 C 0.9657(3) -0.18399(12) 0.97127(13) 0.0241(5) Uani 1 1 d . . .
H11 H 0.9977 -0.1991 0.9327 0.029 Uiso 1 1 calc R . .
C12 C 0.9986(3) -0.21458(12) 1.03253(14) 0.0238(5) Uani 1 1 d . . .
C13 C 0.9432(2) -0.19336(12) 1.08725(13) 0.0230(5) Uani 1 1 d . . .
H13 H 0.9579 -0.2153 1.1283 0.028 Uiso 1 1 calc R . .
C14 C 0.8674(2) -0.14113(12) 1.08265(12) 0.0206(5) Uani 1 1 d . . .
H14 H 0.8330 -0.1270 1.1209 0.025 Uiso 1 1 calc R . .
C15 C 1.2585(3) 0.00342(15) 1.25899(14) 0.0291(6) Uani 1 1 d . . .
C16 C 1.2131(3) -0.0002(2) 1.32810(15) 0.0467(9) Uani 1 1 d . . .
H16A H 1.1581 -0.0365 1.3297 0.070 Uiso 1 1 calc R . .
H16B H 1.1674 0.0381 1.3362 0.070 Uiso 1 1 calc R . .
H16C H 1.2849 -0.0046 1.3623 0.070 Uiso 1 1 calc R . .
C17 C 1.3365(4) 0.06243(18) 1.2527(2) 0.0538(10) Uani 1 1 d . . .
H17A H 1.4119 0.0606 1.2849 0.081 Uiso 1 1 calc R . .
H17B H 1.2877 0.0995 1.2617 0.081 Uiso 1 1 calc R . .
H17C H 1.3598 0.0651 1.2076 0.081 Uiso 1 1 calc R . .
C18 C 1.3400(3) -0.05453(16) 1.25244(17) 0.0375(7) Uani 1 1 d . . .
H18A H 1.2891 -0.0924 1.2533 0.056 Uiso 1 1 calc R . .
H18B H 1.4074 -0.0556 1.2895 0.056 Uiso 1 1 calc R . .
H18C H 1.3757 -0.0526 1.2103 0.056 Uiso 1 1 calc R . .
C19 C 1.0994(3) -0.26514(15) 1.04253(16) 0.0329(6) Uani 1 1 d . . .
C20 C 1.1473(3) -0.28307(17) 0.97809(17) 0.0420(8) Uani 1 1 d . . .
H20A H 1.2125 -0.3149 0.9870 0.063 Uiso 1 1 calc R . .
H20B H 1.1818 -0.2460 0.9585 0.063 Uiso 1 1 calc R . .
H20C H 1.0787 -0.2999 0.9470 0.063 Uiso 1 1 calc R . .
C21 C 1.2111(3) -0.23739(19) 1.08965(18) 0.0441(8) Uani 1 1 d . . .
H21A H 1.2786 -0.2682 1.0960 0.066 Uiso 1 1 calc R . .
H21B H 1.1839 -0.2272 1.1327 0.066 Uiso 1 1 calc R . .
H21C H 1.2410 -0.1993 1.0698 0.066 Uiso 1 1 calc R . .
C22 C 1.0542(4) -0.32288(16) 1.0767(2) 0.0493(10) Uani 1 1 d . . .
H22A H 0.9865 -0.3428 1.0474 0.074 Uiso 1 1 calc R . .
H22B H 1.0238 -0.3105 1.1183 0.074 Uiso 1 1 calc R . .
H22C H 1.1232 -0.3526 1.0862 0.074 Uiso 1 1 calc R . .
N31 N 0.45385(19) 0.06051(9) 0.88538(9) 0.0153(4) Uani 1 1 d . . .
C32 C 0.4162(2) 0.01111(11) 0.84714(11) 0.0178(4) Uani 1 1 d . . .
H32 H 0.4424 -0.0296 0.8618 0.021 Uiso 1 1 calc R . .
C33 C 0.3407(2) 0.01736(11) 0.78712(11) 0.0187(5) Uani 1 1 d . . .
H33 H 0.3155 -0.0188 0.7615 0.022 Uiso 1 1 calc R . .
C34 C 0.3017(2) 0.07653(11) 0.76422(11) 0.0170(4) Uani 1 1 d . . .
C35 C 0.3441(2) 0.12785(11) 0.80378(11) 0.0163(4) Uani 1 1 d . . .
H35 H 0.3223 0.1691 0.7890 0.020 Uiso 1 1 calc R . .
C36 C 0.4176(2) 0.11918(10) 0.86424(11) 0.0151(4) Uani 1 1 d . . .
C37 C 0.4539(2) 0.16976(11) 0.91214(11) 0.0153(4) Uani 1 1 d . . .
C38 C 0.4205(2) 0.23211(11) 0.90264(11) 0.0172(4) Uani 1 1 d . . .
H38 H 0.3749 0.2448 0.8617 0.021 Uiso 1 1 calc R . .
C39 C 0.4533(2) 0.27664(11) 0.95268(12) 0.0181(4) Uani 1 1 d . . .
C40 C 0.5156(2) 0.25463(11) 1.01252(12) 0.0196(5) Uani 1 1 d . . .
H40 H 0.5350 0.2826 1.0488 0.023 Uiso 1 1 calc R . .
C41 C 0.5492(2) 0.19224(11) 1.01927(11) 0.0187(5) Uani 1 1 d . . .
H41 H 0.5929 0.1783 1.0602 0.022 Uiso 1 1 calc R . .
N42 N 0.52201(19) 0.15074(9) 0.96979(9) 0.0158(4) Uani 1 1 d . . .
C43 C 0.4200(3) 0.34533(11) 0.93988(13) 0.0229(5) Uani 1 1 d . . .
C44 C 0.2777(3) 0.35150(13) 0.93114(15) 0.0295(6) Uani 1 1 d . . .
H44A H 0.2458 0.3392 0.9724 0.044 Uiso 1 1 calc R . .
H44B H 0.2419 0.3242 0.8948 0.044 Uiso 1 1 calc R . .
H44C H 0.2545 0.3951 0.9206 0.044 Uiso 1 1 calc R . .
C45 C 0.4719(3) 0.36636(13) 0.87591(15) 0.0303(6) Uani 1 1 d . . .
H45A H 0.4551 0.4111 0.8685 0.045 Uiso 1 1 calc R . .
H45B H 0.4315 0.3423 0.8380 0.045 Uiso 1 1 calc R . .
H45C H 0.5619 0.3590 0.8806 0.045 Uiso 1 1 calc R . .
C46 C 0.4759(3) 0.38736(13) 0.99742(16) 0.0372(7) Uani 1 1 d . . .
H46A H 0.4524 0.4310 0.9876 0.056 Uiso 1 1 calc R . .
H46B H 0.5668 0.3836 1.0029 0.056 Uiso 1 1 calc R . .
H46C H 0.4441 0.3743 1.0385 0.056 Uiso 1 1 calc R . .
C47 C 0.2132(3) 0.08700(12) 0.70059(12) 0.0224(5) Uani 1 1 d . . .
C48 C 0.0913(3) 0.11477(14) 0.71991(14) 0.0281(6) Uani 1 1 d . . .
H48A H 0.0542 0.0853 0.7489 0.042 Uiso 1 1 calc R . .
H48B H 0.0330 0.1222 0.6797 0.042 Uiso 1 1 calc R . .
H48C H 0.1092 0.1545 0.7435 0.042 Uiso 1 1 calc R . .
C49 C 0.2733(3) 0.13294(13) 0.65544(13) 0.0286(6) Uani 1 1 d . . .
H49A H 0.2881 0.1732 0.6783 0.043 Uiso 1 1 calc R . .
H49B H 0.2174 0.1392 0.6141 0.043 Uiso 1 1 calc R . .
H49C H 0.3527 0.1157 0.6452 0.043 Uiso 1 1 calc R . .
C50 C 0.1831(3) 0.02559(13) 0.66329(14) 0.0339(7) Uani 1 1 d . . .
H50A H 0.2602 0.0069 0.6515 0.051 Uiso 1 1 calc R . .
H50B H 0.1263 0.0339 0.6227 0.051 Uiso 1 1 calc R . .
H50C H 0.1435 -0.0034 0.6917 0.051 Uiso 1 1 calc R . .
P60 P 0.6423(2) 0.18448(10) 1.21919(10) 0.0264(3) Uani 0.753(5) 1 d PD A 1
F61 F 0.5648(4) 0.13463(19) 1.17130(19) 0.0411(7) Uani 0.753(5) 1 d PD A 1
F62 F 0.5324(4) 0.1883(2) 1.26437(19) 0.0651(12) Uani 0.753(5) 1 d PD A 1
F63 F 0.7053(5) 0.12844(13) 1.26357(19) 0.0710(16) Uani 0.753(5) 1 d PD A 1
F64 F 0.7512(3) 0.18221(19) 1.17255(19) 0.0571(9) Uani 0.753(5) 1 d PD A 1
F65 F 0.5809(3) 0.24041(13) 1.17394(14) 0.0371(8) Uani 0.753(5) 1 d PD A 1
F66 F 0.7204(4) 0.23449(15) 1.26711(16) 0.0415(8) Uani 0.753(5) 1 d PD A 1
P60X P 0.6302(7) 0.1829(3) 1.2270(3) 0.0264(3) Uani 0.247(5) 1 d PD A 2
F61X F 0.5479(11) 0.1381(5) 1.1752(6) 0.0411(7) Uani 0.247(5) 1 d PD A 2
F62X F 0.5074(10) 0.2125(6) 1.2495(6) 0.0651(12) Uani 0.247(5) 1 d PD A 2
F63X F 0.6304(13) 0.1305(4) 1.2829(5) 0.0710(16) Uani 0.247(5) 1 d PD A 2
F64X F 0.7540(8) 0.1549(5) 1.2031(6) 0.0571(9) Uani 0.247(5) 1 d PD A 2
F65X F 0.6306(10) 0.2350(4) 1.1705(4) 0.0371(8) Uani 0.247(5) 1 d PD A 2
F66X F 0.7129(12) 0.2280(5) 1.2788(5) 0.0415(8) Uani 0.247(5) 1 d PD A 2
C71 C 0.7388(5) -0.2401(2) 0.8267(3) 0.0846(16) Uani 1 1 d D . .
H71A H 0.6642 -0.2420 0.7932 0.101 Uiso 1 1 calc R . .
H71B H 0.7297 -0.2035 0.8558 0.101 Uiso 1 1 calc R . .
Cl72 Cl 0.74705(16) -0.30844(7) 0.87474(7) 0.0852(4) Uani 1 1 d D . .
Cl73 Cl 0.87120(19) -0.22994(9) 0.78627(8) 0.1088(6) Uani 1 1 d D . .
C81 C 0.4818(6) 0.0110(11) 0.5362(5) 0.167(14) Uani 0.50 1 d PD . .
H81A H 0.5139 0.0509 0.5564 0.200 Uiso 0.50 1 calc PR . .
H81B H 0.4908 -0.0215 0.5713 0.200 Uiso 0.50 1 calc PR . .
Cl82 Cl 0.3238(3) 0.01964(13) 0.50555(12) 0.0781(8) Uani 0.50 1 d PD . .
Cl83 Cl 0.5699(4) -0.0103(3) 0.4727(3) 0.133(2) Uani 0.50 1 d PD . .

loop_
_atom_site_aniso_label
_atom_site_aniso_U_11
_atom_site_aniso_U_22
_atom_site_aniso_U_33
_atom_site_aniso_U_23
_atom_site_aniso_U_13
_atom_site_aniso_U_12
Pt1 0.01940(4) 0.01110(4) 0.01317(4) 0.00180(3) 0.00110(3) 0.00176(3)
S1 0.0217(3) 0.0131(2) 0.0151(2) 0.00086(19) 0.0017(2) 0.0020(2)
S2 0.0205(3) 0.0141(2) 0.0185(2) 0.00052(19) 0.0002(2) 0.0022(2)
C1 0.0188(11) 0.0175(11) 0.0159(10) 0.0023(8) 0.0040(8) 0.0029(9)
C2 0.0176(11) 0.0156(10) 0.0163(10) 0.0019(8) 0.0041(8) 0.0026(8)
C3 0.0195(11) 0.0158(11) 0.0188(10) 0.0033(8) 0.0029(8) 0.0008(9)
C4 0.0198(12) 0.0221(12) 0.0202(11) 0.0005(9) 0.0057(9) 0.0007(9)
C5 0.0157(11) 0.0263(13) 0.0269(12) 0.0009(10) 0.0053(9) 0.0021(10)
C6 0.0167(11) 0.0238(12) 0.0248(12) 0.0041(9) 0.0034(9) -0.0029(9)
C7 0.0225(12) 0.0219(12) 0.0212(11) -0.0023(9) 0.0032(9) -0.0011(10)
C8 0.0190(12) 0.0179(11) 0.0219(11) -0.0004(9) 0.0029(9) 0.0023(9)
C9 0.0164(11) 0.0145(10) 0.0205(10) -0.0002(8) 0.0046(8) 0.0015(8)
C10 0.0254(13) 0.0192(11) 0.0176(10) 0.0006(9) 0.0036(9) 0.0011(10)
C11 0.0281(14) 0.0219(12) 0.0233(12) -0.0022(9) 0.0072(10) 0.0046(10)
C12 0.0216(13) 0.0207(12) 0.0308(13) 0.0023(10) 0.0104(10) 0.0065(10)
C13 0.0217(12) 0.0232(12) 0.0257(12) 0.0077(10) 0.0089(10) 0.0050(10)
C14 0.0211(12) 0.0208(12) 0.0213(11) 0.0040(9) 0.0080(9) 0.0050(9)
C15 0.0188(13) 0.0391(16) 0.0281(13) 0.0009(11) -0.0018(10) -0.0020(11)
C16 0.0347(18) 0.077(3) 0.0264(15) -0.0016(16) -0.0062(13) 0.0194(18)
C17 0.039(2) 0.043(2) 0.073(3) 0.0037(19) -0.0165(18) -0.0157(17)
C18 0.0225(14) 0.050(2) 0.0394(16) 0.0046(14) 0.0013(12) 0.0070(14)
C19 0.0314(16) 0.0312(15) 0.0380(16) 0.0043(12) 0.0118(12) 0.0144(12)
C20 0.0382(18) 0.0453(19) 0.0438(18) -0.0044(15) 0.0107(14) 0.0202(15)
C21 0.0325(18) 0.057(2) 0.0421(18) -0.0033(16) 0.0023(14) 0.0171(16)
C22 0.048(2) 0.0292(16) 0.076(3) 0.0185(17) 0.0314(19) 0.0211(15)
N31 0.0201(9) 0.0129(8) 0.0130(8) 0.0014(7) 0.0025(7) -0.0003(7)
C32 0.0238(12) 0.0121(10) 0.0180(10) 0.0016(8) 0.0050(9) 0.0004(9)
C33 0.0239(12) 0.0156(11) 0.0171(10) -0.0009(8) 0.0041(9) -0.0020(9)
C34 0.0225(12) 0.0171(10) 0.0118(9) -0.0005(8) 0.0034(8) -0.0026(9)
C35 0.0202(11) 0.0144(10) 0.0144(9) 0.0016(8) 0.0024(8) 0.0004(8)
C36 0.0184(11) 0.0115(10) 0.0156(10) 0.0011(8) 0.0035(8) 0.0002(8)
C37 0.0195(11) 0.0136(10) 0.0129(9) 0.0008(7) 0.0017(8) -0.0005(8)
C38 0.0182(11) 0.0149(10) 0.0177(10) 0.0021(8) -0.0009(8) 0.0005(8)
C39 0.0179(11) 0.0150(10) 0.0207(11) -0.0002(8) 0.0000(8) 0.0007(9)
C40 0.0235(12) 0.0152(11) 0.0190(11) -0.0019(8) -0.0013(9) 0.0010(9)
C41 0.0234(12) 0.0171(11) 0.0148(10) 0.0010(8) -0.0012(8) 0.0021(9)
N42 0.0201(10) 0.0124(9) 0.0149(8) 0.0023(7) 0.0022(7) 0.0019(7)
C43 0.0277(13) 0.0128(10) 0.0262(12) -0.0001(9) -0.0045(10) 0.0039(9)
C44 0.0285(15) 0.0240(13) 0.0352(14) -0.0025(11) 0.0003(11) 0.0084(11)
C45 0.0327(16) 0.0171(12) 0.0409(16) 0.0097(11) 0.0041(12) 0.0000(11)
C46 0.050(2) 0.0154(12) 0.0406(16) -0.0045(11) -0.0153(14) 0.0062(12)
C47 0.0329(14) 0.0178(11) 0.0150(10) 0.0006(8) -0.0031(9) -0.0036(10)
C48 0.0259(14) 0.0280(14) 0.0282(13) 0.0041(11) -0.0057(10) -0.0020(11)
C49 0.0427(17) 0.0263(13) 0.0162(11) 0.0038(10) 0.0010(11) -0.0014(12)
C50 0.054(2) 0.0215(13) 0.0229(13) -0.0041(10) -0.0099(12) -0.0047(13)
P60 0.0423(6) 0.0152(3) 0.0195(6) -0.0036(4) -0.0047(4) -0.0013(4)
F61 0.0681(18) 0.0253(10) 0.0269(10) -0.0048(7) -0.0060(11) -0.0160(11)
F62 0.083(2) 0.073(3) 0.046(2) -0.0187(19) 0.0310(19) -0.027(2)
F63 0.126(4) 0.0170(10) 0.055(2) -0.0010(12) -0.050(2) 0.0042(19)
F64 0.0492(16) 0.063(2) 0.061(2) -0.0163(17) 0.0152(16) -0.0018(16)
F65 0.052(2) 0.0219(10) 0.0314(10) -0.0001(8) -0.0165(14) 0.0002(14)
F66 0.0656(15) 0.0197(11) 0.0321(15) -0.0023(10) -0.0230(12) -0.0060(10)
P60X 0.0423(6) 0.0152(3) 0.0195(6) -0.0036(4) -0.0047(4) -0.0013(4)
F61X 0.0681(18) 0.0253(10) 0.0269(10) -0.0048(7) -0.0060(11) -0.0160(11)
F62X 0.083(2) 0.073(3) 0.046(2) -0.0187(19) 0.0310(19) -0.027(2)
F63X 0.126(4) 0.0170(10) 0.055(2) -0.0010(12) -0.050(2) 0.0042(19)
F64X 0.0492(16) 0.063(2) 0.061(2) -0.0163(17) 0.0152(16) -0.0018(16)
F65X 0.052(2) 0.0219(10) 0.0314(10) -0.0001(8) -0.0165(14) 0.0002(14)
F66X 0.0656(15) 0.0197(11) 0.0321(15) -0.0023(10) -0.0230(12) -0.0060(10)
C71 0.083(4) 0.071(4) 0.095(4) -0.001(3) -0.004(3) -0.005(3)
Cl72 0.1033(11) 0.0743(9) 0.0807(9) -0.0060(7) 0.0227(8) -0.0156(8)
Cl73 0.1327(15) 0.1214(14) 0.0722(9) 0.0187(9) 0.0127(9) -0.0234(12)
C81 0.143(19) 0.156(18) 0.173(19) -0.101(15) -0.093(16) 0.075(15)
Cl82 0.114(2) 0.0726(16) 0.0521(12) 0.0052(11) 0.0279(14) -0.0110(16)
Cl83 0.099(4) 0.168(5) 0.144(4) 0.050(4) 0.058(3) 0.014(3)

loop_
_atom_type_symbol
_atom_type_description
_atom_type_scat_dispersion_real
_atom_type_scat_dispersion_imag
_atom_type_scat_source
C C 0.0033 0.0016 'International Tables Vol C Tables 4.2.6.8 and 6.1.1.4'
H H 0.0000 0.0000 'International Tables Vol C Tables 4.2.6.8 and 6.1.1.4'
N N 0.0061 0.0033 'International Tables Vol C Tables 4.2.6.8 and 6.1.1.4'
F F 0.0171 0.0103 'International Tables Vol C Tables 4.2.6.8 and 6.1.1.4'
P P 0.1023 0.0942 'International Tables Vol C Tables 4.2.6.8 and 6.1.1.4'
S S 0.1246 0.1234 'International Tables Vol C Tables 4.2.6.8 and 6.1.1.4'
Cl Cl 0.1484 0.1585 'International Tables Vol C Tables 4.2.6.8 and 6.1.1.4'
Pt Pt -1.7033 8.3905 'International Tables Vol C Tables 4.2.6.8 and 6.1.1.4'

loop_
_geom_angle_atom_site_label_1
_geom_angle_atom_site_label_2
_geom_angle_atom_site_label_3
_geom_angle
_geom_angle_site_symmetry_3
N42 Pt1 N31 79.07(8) .
N42 Pt1 S2 94.14(6) .
N31 Pt1 S2 162.77(6) .
N42 Pt1 S1 174.47(6) .
N31 Pt1 S1 97.93(6) .
S2 Pt1 S1 87.44(2) .
N42 Pt1 S1 83.49(6) 3_657
N31 Pt1 S1 84.41(6) 3_657
S2 Pt1 S1 110.75(2) 3_657
S1 Pt1 S1 100.915(18) 3_657
C1 S1 Pt1 106.32(8) .
C1 S1 Pt1 111.88(8) 3_657
Pt1 S1 Pt1 79.085(18) 3_657
C2 S2 Pt1 106.80(8) .
C2 C1 C9 123.9(2) .
C2 C1 S1 119.64(18) .
C9 C1 S1 116.42(18) .
C1 C2 C3 125.2(2) .
C1 C2 S2 119.77(18) .
C3 C2 S2 114.95(17) .
C4 C3 C8 118.0(2) .
C4 C3 C2 122.5(2) .
C8 C3 C2 119.5(2) .
C5 C4 C3 120.7(2) .
C4 C5 C6 121.8(2) .
C7 C6 C5 116.9(2) .
C7 C6 C15 121.2(2) .
C5 C6 C15 121.9(2) .
C8 C7 C6 122.0(2) .
C7 C8 C3 120.5(2) .
C10 C9 C14 118.4(2) .
C10 C9 C1 120.2(2) .
C14 C9 C1 121.1(2) .
C11 C10 C9 120.2(2) .
C10 C11 C12 121.4(2) .
C13 C12 C11 117.5(2) .
C13 C12 C19 119.5(2) .
C11 C12 C19 122.8(2) .
C14 C13 C12 121.2(2) .
C13 C14 C9 121.1(2) .
C17 C15 C18 109.1(3) .
C17 C15 C6 108.2(3) .
C18 C15 C6 111.7(2) .
C17 C15 C16 111.0(3) .
C18 C15 C16 106.8(3) .
C6 C15 C16 110.0(2) .
C20 C19 C22 110.5(3) .
C20 C19 C12 112.3(3) .
C22 C19 C12 111.6(3) .
C20 C19 C21 107.5(3) .
C22 C19 C21 107.3(3) .
C12 C19 C21 107.4(3) .
C32 N31 C36 119.02(19) .
C32 N31 Pt1 126.33(16) .
C36 N31 Pt1 114.44(15) .
N31 C32 C33 122.3(2) .
C32 C33 C34 120.1(2) .
C33 C34 C35 117.0(2) .
C33 C34 C47 123.2(2) .
C35 C34 C47 119.8(2) .
C36 C35 C34 120.8(2) .
N31 C36 C35 120.7(2) .
N31 C36 C37 115.02(19) .
C35 C36 C37 124.1(2) .
N42 C37 C38 120.6(2) .
N42 C37 C36 114.72(19) .
C38 C37 C36 124.7(2) .
C37 C38 C39 120.8(2) .
C40 C39 C38 116.9(2) .
C40 C39 C43 123.4(2) .
C38 C39 C43 119.7(2) .
C41 C40 C39 120.2(2) .
N42 C41 C40 122.1(2) .
C41 N42 C37 119.2(2) .
C41 N42 Pt1 125.50(16) .
C37 N42 Pt1 115.28(15) .
C39 C43 C44 108.3(2) .
C39 C43 C46 111.8(2) .
C44 C43 C46 109.4(2) .
C39 C43 C45 108.7(2) .
C44 C43 C45 110.0(2) .
C46 C43 C45 108.6(2) .
C34 C47 C50 111.4(2) .
C34 C47 C49 109.2(2) .
C50 C47 C49 109.4(2) .
C34 C47 C48 108.0(2) .
C50 C47 C48 108.6(2) .
C49 C47 C48 110.1(2) .
F62 P60 F63 90.7(2) .
F62 P60 F65 90.3(2) .
F63 P60 F65 179.0(2) .
F62 P60 F64 178.5(3) .
F63 P60 F64 90.9(2) .
F65 P60 F64 88.14(19) .
F62 P60 F61 90.57(17) .
F63 P60 F61 89.90(16) .
F65 P60 F61 89.99(16) .
F64 P60 F61 89.45(17) .
F62 P60 F66 89.63(17) .
F63 P60 F66 90.08(15) .
F65 P60 F66 90.01(15) .
F64 P60 F66 90.34(18) .
F61 P60 F66 179.8(2) .
F62X P60X F63X 90.1(5) .
F62X P60X F64X 178.4(5) .
F63X P60X F64X 91.4(5) .
F62X P60X F65X 90.4(4) .
F63X P60X F65X 179.4(5) .
F64X P60X F65X 88.1(4) .
F62X P60X F61X 90.5(4) .
F63X P60X F61X 89.9(4) .
F64X P60X F61X 89.9(4) .
F65X P60X F61X 89.8(4) .
F62X P60X F66X 89.5(4) .
F63X P60X F66X 90.2(4) .
F64X P60X F66X 90.1(4) .
F65X P60X F66X 90.1(4) .
F61X P60X F66X 179.9(6) .
Cl73 C71 Cl72 112.0(3) .
Cl83 C81 Cl82 111.2(5) .

loop_
_geom_bond_atom_site_label_1
_geom_bond_atom_site_label_2
_geom_bond_distance
_geom_bond_site_symmetry_2
Pt1 N42 2.0519(19) .
Pt1 N31 2.0649(19) .
Pt1 S2 2.2304(6) .
Pt1 S1 2.2432(6) .
Pt1 S1 2.8619(6) 3_657
S1 C1 1.723(2) .
S1 Pt1 2.8618(6) 3_657
S2 C2 1.717(2) .
C1 C2 1.387(3) .
C1 C9 1.485(3) .
C2 C3 1.489(3) .
C3 C4 1.398(3) .
C3 C8 1.405(3) .
C4 C5 1.385(4) .
C5 C6 1.405(4) .
C6 C7 1.396(4) .
C6 C15 1.538(4) .
C7 C8 1.388(3) .
C9 C10 1.400(3) .
C9 C14 1.402(3) .
C10 C11 1.392(4) .
C11 C12 1.409(4) .
C12 C13 1.400(4) .
C12 C19 1.530(4) .
C13 C14 1.380(3) .
C15 C17 1.530(5) .
C15 C18 1.535(4) .
C15 C16 1.542(4) .
C19 C20 1.513(4) .
C19 C22 1.523(5) .
C19 C21 1.561(5) .
N31 C32 1.342(3) .
N31 C36 1.366(3) .
C32 C33 1.385(3) .
C33 C34 1.393(3) .
C34 C35 1.401(3) .
C34 C47 1.524(3) .
C35 C36 1.387(3) .
C36 C37 1.472(3) .
C37 N42 1.363(3) .
C37 C38 1.386(3) .
C38 C39 1.403(3) .
C39 C40 1.394(3) .
C39 C43 1.525(3) .
C40 C41 1.383(3) .
C41 N42 1.343(3) .
C43 C44 1.534(4) .
C43 C46 1.535(4) .
C43 C45 1.542(4) .
C47 C50 1.528(4) .
C47 C49 1.540(4) .
C47 C48 1.540(4) .
P60 F62 1.590(3) .
P60 F63 1.598(3) .
P60 F65 1.599(2) .
P60 F64 1.601(3) .
P60 F61 1.605(2) .
P60 F66 1.611(2) .
P60X F62X 1.588(5) .
P60X F63X 1.593(4) .
P60X F64X 1.596(5) .
P60X F65X 1.596(4) .
P60X F61X 1.605(4) .
P60X F66X 1.612(4) .
C71 Cl73 1.750(4) .
C71 Cl72 1.750(4) .
C81 Cl83 1.754(5) .
C81 Cl82 1.755(5) .
